data_1560973
loop_
_publ_author_name
'Cramer, Alisha J.'
'Cole, Jacqueline M.'

_publ_section_title
;
 Host-guest prospects of neodymium and gadolinium ultraphosphate
 frameworks for nuclear waste storage: Multi-temperature topological
 analysis of nanoporous cages in RP5O14
;
_journal_name_full 'Journal of Solid State Chemistry'
_journal_page_first 250
_journal_page_last 257
_journal_paper_doi 10.1016/j.jssc.2018.07.020
_journal_volume 266
_journal_year 2018
_chemical_formula_sum 'Nd O14 P5'
_chemical_formula_weight 523.09
_space_group_IT_number 14
_space_group_name_Hall '-P 2ybc'
_space_group_name_H-M_alt 'P 1 21/c 1'
_symmetry_cell_setting monoclinic
_symmetry_space_group_name_H-M 'P 1 21/c 1'
_atom_sites_solution_hydrogens none
_atom_sites_solution_primary direct
_atom_sites_solution_secondary difmap
_audit_creation_method SHELXL-97
_cell_angle_alpha 90.00
_cell_angle_beta 90.00
_cell_angle_gamma 90.00
_cell_formula_units_Z 4
_cell_length_a 8.742(11)
_cell_length_b 8.987(11)
_cell_length_c 12.944(16)
_cell_measurement_reflns_used 512
_cell_measurement_temperature 410(2)
_cell_measurement_theta_max 28.28
_cell_measurement_theta_min 2.0
_cell_volume 1017(2)
_computing_cell_refinement
;
Rigaku CrystalClear-SM Expert 2.0
;
_computing_data_collection 'Rigaku CrystalClear-SM Expert 2.0'
_computing_data_reduction
;
Rigaku CrystalClear-SM Expert 2.0
;
_computing_molecular_graphics
;
SHELXTL-PLUS (Sheldrick, 1995)
;
_computing_publication_material 'SHELXL-97 (Sheldrick, 1997)'
_computing_structure_refinement 'SHELXL-97 (Sheldrick, 1997)'
_computing_structure_solution 'SHELXS-97 (Sheldrick, 1990)'
_diffrn_ambient_temperature 410(2)
_diffrn_measured_fraction_theta_full 0.773
_diffrn_measured_fraction_theta_max 0.773
_diffrn_measurement_device_type 'Rigaku Saturn 724+ CCD'
_diffrn_measurement_method '\w scans'
_diffrn_radiation_monochromator graphite
_diffrn_radiation_source 'fine-focus sealed tube'
_diffrn_radiation_type MoK\a
_diffrn_radiation_wavelength 0.71073
_diffrn_reflns_av_R_equivalents 0.0925
_diffrn_reflns_av_sigmaI/netI 0.0631
_diffrn_reflns_limit_h_max 11
_diffrn_reflns_limit_h_min -10
_diffrn_reflns_limit_k_max 11
_diffrn_reflns_limit_k_min -5
_diffrn_reflns_limit_l_max 17
_diffrn_reflns_limit_l_min -14
_diffrn_reflns_number 4107
_diffrn_reflns_theta_full 28.28
_diffrn_reflns_theta_max 28.28
_diffrn_reflns_theta_min 2.27
_diffrn_standards_decay_% 0
_diffrn_standards_interval_count 0
_diffrn_standards_interval_time 0
_diffrn_standards_number 0
_exptl_absorpt_coefficient_mu 5.981
_exptl_absorpt_correction_T_max 0.743
_exptl_absorpt_correction_T_min 0.317
_exptl_absorpt_correction_type empirical
_exptl_absorpt_process_details
;
T. Higashi, ABSCOR, empirical absorption correction
;
_exptl_crystal_colour purple
_exptl_crystal_density_diffrn 3.417
_exptl_crystal_density_method 'not measured'
_exptl_crystal_description plate
_exptl_crystal_F_000 988
_exptl_crystal_size_max 0.2
_exptl_crystal_size_mid 0.2
_exptl_crystal_size_min 0.05
_refine_diff_density_max 3.497
_refine_diff_density_min -2.461
_refine_diff_density_rms 0.406
_refine_ls_extinction_coef 0.0092(12)
_refine_ls_extinction_expression Fc^*^=kFc[1+0.001xFc^2^\l^3^/sin(2\q)]^-1/4^
_refine_ls_extinction_method SHELXL
_refine_ls_goodness_of_fit_ref 1.115
_refine_ls_hydrogen_treatment none
_refine_ls_matrix_type full
_refine_ls_number_parameters 183
_refine_ls_number_reflns 1946
_refine_ls_number_restraints 0
_refine_ls_restrained_S_all 1.115
_refine_ls_R_factor_all 0.0564
_refine_ls_R_factor_gt 0.0553
_refine_ls_shift/su_max 0.000
_refine_ls_shift/su_mean 0.000
_refine_ls_structure_factor_coef Fsqd
_refine_ls_weighting_details 'calc w=1/[\s^2^(Fo^2^)+(0.0940P)^2^+5.3705P] where P=(Fo^2^+2Fc^2^)/3'
_refine_ls_weighting_scheme calc
_refine_ls_wR_factor_gt 0.1460
_refine_ls_wR_factor_ref 0.1474
_reflns_number_gt 1886
_reflns_number_total 1946
_reflns_threshold_expression >2sigma(I)
_cod_data_source_file nd_013_410_t2.cif
_cod_data_source_block nd_013_410_t2
_cod_original_sg_symbol_H-M P2(1)/c
_cod_database_code 1560973

loop_
_symmetry_equiv_pos_as_xyz
'x, y, z'
'-x, y+1/2, -z+1/2'
'-x, -y, -z'
'x, -y-1/2, z-1/2'

loop_
_atom_site_label
_atom_site_type_symbol
_atom_site_fract_x
_atom_site_fract_y
_atom_site_fract_z
_atom_site_U_iso_or_equiv
_atom_site_adp_type
_atom_site_occupancy
_atom_site_symmetry_multiplicity
_atom_site_calc_flag
_atom_site_refinement_flags
_atom_site_disorder_assembly
_atom_site_disorder_group
Nd1 Nd 0.22313(4) 0.18982(3) 0.49955(4) 0.0107(3) Uani 1 1 d . . .
P1 P -0.5023(3) 0.4988(2) 0.17458(17) 0.0116(5) Uani 1 1 d . . .
P2 P -0.2672(3) 0.4490(2) 0.33593(17) 0.0116(5) Uani 1 1 d . . .
P3 P -0.2605(3) 0.4512(2) 0.66450(18) 0.0120(5) Uani 1 1 d . . .
P4 P -0.1867(2) 0.24651(18) 0.49962(19) 0.0117(5) Uani 1 1 d . . .
P5 P 0.0033(3) 0.5029(3) 0.79565(17) 0.0128(5) Uani 1 1 d . . .
O1 O -0.2840(10) 0.3116(5) 0.5963(6) 0.0142(15) Uani 1 1 d . . .
O2 O -0.2872(11) 0.3149(6) 0.4080(6) 0.0210(18) Uani 1 1 d . . .
O3 O -0.0337(7) 0.3132(5) 0.4977(6) 0.0182(14) Uani 1 1 d . . .
O4 O 0.4192(8) 0.1190(7) 0.6193(6) 0.0199(15) Uani 1 1 d . . .
O5 O 0.2101(8) -0.0856(6) 0.5014(6) 0.0252(16) Uani 1 1 d . . .
O6 O -0.3947(9) 0.4166(7) 0.2566(5) 0.0232(17) Uani 1 1 d . . .
O7 O 0.2723(10) 0.4063(7) 0.6148(5) 0.0232(15) Uani 1 1 d . . .
O8 O 0.2766(9) 0.4064(7) 0.3883(5) 0.0215(15) Uani 1 1 d . . .
O9 O 0.4186(8) 0.1176(7) 0.3786(6) 0.0232(16) Uani 1 1 d . . .
O10 O -0.6202(9) 0.5815(7) 0.2515(6) 0.0209(16) Uani 1 1 d . . .
O11 O -0.1028(9) 0.4205(7) 0.7147(6) 0.0265(18) Uani 1 1 d . . .
O12 O 0.0854(9) 0.1163(8) 0.6517(6) 0.0252(17) Uani 1 1 d . . .
O13 O 0.1185(9) 0.5910(7) 0.7207(6) 0.0244(16) Uani 1 1 d . . .
O14 O 0.0861(8) 0.3835(7) 0.8494(6) 0.0224(16) Uani 1 1 d . . .

loop_
_atom_site_aniso_label
_atom_site_aniso_U_11
_atom_site_aniso_U_22
_atom_site_aniso_U_33
_atom_site_aniso_U_23
_atom_site_aniso_U_13
_atom_site_aniso_U_12
Nd1 0.0127(4) 0.0074(3) 0.0121(4) -0.00031(13) -0.0020(3) 0.00018(10)
P1 0.0118(9) 0.0103(7) 0.0128(11) 0.0007(8) -0.0023(12) 0.0007(6)
P2 0.0162(12) 0.0079(8) 0.0107(11) -0.0008(7) -0.0031(10) 0.0008(7)
P3 0.0132(12) 0.0093(8) 0.0136(12) -0.0007(7) -0.0035(11) 0.0003(7)
P4 0.0143(9) 0.0067(8) 0.0143(11) 0.0011(7) -0.0012(11) 0.0013(6)
P5 0.0121(9) 0.0121(8) 0.0142(11) -0.0009(8) -0.0044(11) 0.0008(6)
O1 0.012(3) 0.017(3) 0.014(4) -0.002(2) 0.004(4) -0.0045(19)
O2 0.026(4) 0.025(3) 0.012(4) 0.007(2) -0.006(4) -0.004(2)
O3 0.017(3) 0.020(2) 0.018(4) -0.004(2) -0.005(4) 0.0017(18)
O4 0.020(4) 0.015(3) 0.024(4) 0.003(2) -0.007(3) 0.001(2)
O5 0.035(4) 0.006(2) 0.035(4) -0.004(2) -0.007(4) -0.004(2)
O6 0.030(4) 0.016(3) 0.024(4) -0.002(2) -0.021(3) 0.002(2)
O7 0.030(4) 0.018(3) 0.021(4) -0.011(3) 0.004(4) 0.001(3)
O8 0.028(4) 0.013(3) 0.024(4) 0.006(2) 0.013(4) 0.001(3)
O9 0.020(4) 0.024(3) 0.026(4) -0.009(3) 0.002(3) 0.007(3)
O10 0.028(4) 0.010(3) 0.024(4) 0.000(2) 0.009(3) 0.002(2)
O11 0.024(4) 0.019(3) 0.036(4) -0.002(3) -0.017(4) 0.004(3)
O12 0.028(4) 0.027(3) 0.021(4) 0.008(3) 0.004(3) -0.008(3)
O13 0.023(4) 0.019(3) 0.031(4) 0.012(3) 0.012(3) 0.009(3)
O14 0.017(4) 0.020(3) 0.030(4) 0.009(3) -0.003(3) 0.002(3)

loop_
_atom_type_symbol
_atom_type_description
_atom_type_scat_dispersion_real
_atom_type_scat_dispersion_imag
_atom_type_scat_source
O O 0.0106 0.0060 'International Tables Vol C Tables 4.2.6.8 and 6.1.1.4'
P P 0.1023 0.0942 'International Tables Vol C Tables 4.2.6.8 and 6.1.1.4'
Nd Nd -0.1943 3.0179 'International Tables Vol C Tables 4.2.6.8 and 6.1.1.4'

loop_
_geom_angle_atom_site_label_1
_geom_angle_atom_site_label_2
_geom_angle_atom_site_label_3
_geom_angle
_geom_angle_site_symmetry_1
_geom_angle_site_symmetry_3
O14 Nd1 O4 144.6(2) 4_565 .
O14 Nd1 O12 110.0(2) 4_565 .
O4 Nd1 O12 75.8(3) . .
O14 Nd1 O9 75.6(3) 4_565 .
O4 Nd1 O9 80.9(2) . .
O12 Nd1 O9 144.6(3) . .
O14 Nd1 O8 80.6(3) 4_565 .
O4 Nd1 O8 116.8(3) . .
O12 Nd1 O8 142.3(2) . .
O9 Nd1 O8 72.4(3) . .
O14 Nd1 O5 73.0(2) 4_565 .
O4 Nd1 O5 76.2(2) . .
O12 Nd1 O5 72.2(3) . .
O9 Nd1 O5 76.7(2) . .
O8 Nd1 O5 143.4(2) . .
O14 Nd1 O7 142.6(2) 4_565 .
O4 Nd1 O7 72.3(2) . .
O12 Nd1 O7 79.0(3) . .
O9 Nd1 O7 118.6(3) . .
O8 Nd1 O7 72.6(3) . .
O5 Nd1 O7 141.5(2) . .
O14 Nd1 O3 70.3(2) 4_565 .
O4 Nd1 O3 139.9(3) . .
O12 Nd1 O3 71.3(3) . .
O9 Nd1 O3 138.6(3) . .
O8 Nd1 O3 79.3(2) . .
O5 Nd1 O3 113.7(2) . .
O7 Nd1 O3 79.3(2) . .
O4 P1 O9 122.4(4) 4_465 2
O4 P1 O6 105.6(4) 4_465 .
O9 P1 O6 110.8(4) 2 .
O4 P1 O10 109.7(4) 4_465 .
O9 P1 O10 105.9(4) 2 .
O6 P1 O10 100.3(4) . .
O7 P2 O2 115.7(5) 3_566 .
O7 P2 O13 116.5(5) 3_566 3_566
O2 P2 O13 101.7(5) . 3_566
O7 P2 O6 116.1(4) 3_566 .
O2 P2 O6 100.0(4) . .
O13 P2 O6 104.5(5) 3_566 .
O8 P3 O10 115.7(4) 3_566 3_466
O8 P3 O1 115.5(4) 3_566 .
O10 P3 O1 99.1(4) 3_466 .
O8 P3 O11 116.1(4) 3_566 .
O10 P3 O11 105.9(5) 3_466 .
O1 P3 O11 102.3(4) . .
O5 P4 O3 122.2(4) 3_556 .
O5 P4 O2 107.3(3) 3_556 .
O3 P4 O2 109.4(4) . .
O5 P4 O1 106.9(4) 3_556 .
O3 P4 O1 110.1(4) . .
O2 P4 O1 98.3(4) . .
O12 P5 O14 123.7(4) 2_556 .
O12 P5 O11 109.0(4) 2_556 .
O14 P5 O11 105.1(4) . .
O12 P5 O13 105.8(4) 2_556 .
O14 P5 O13 109.7(4) . .
O11 P5 O13 101.4(4) . .
P3 O1 P4 131.5(5) . .
P2 O2 P4 133.6(6) . .
P4 O3 Nd1 129.5(3) . .
P1 O4 Nd1 148.3(4) 4_666 .
P4 O5 Nd1 174.5(4) 3_556 .
P2 O6 P1 141.2(5) . .
P2 O7 Nd1 163.7(5) 3_566 .
P3 O8 Nd1 161.5(5) 3_566 .
P1 O9 Nd1 148.9(5) 2_545 .
P3 O10 P1 141.5(4) 3_466 .
P3 O11 P5 135.7(5) . .
P5 O12 Nd1 147.8(5) 2_546 .
P2 O13 P5 134.7(4) 3_566 .
P5 O14 Nd1 147.0(4) . 4_566

loop_
_geom_bond_atom_site_label_1
_geom_bond_atom_site_label_2
_geom_bond_distance
_geom_bond_site_symmetry_2
Nd1 O14 2.376(7) 4_565
Nd1 O4 2.397(7) .
Nd1 O12 2.401(8) .
Nd1 O9 2.406(8) .
Nd1 O8 2.466(7) .
Nd1 O5 2.478(7) .
Nd1 O7 2.489(6) .
Nd1 O3 2.504(7) .
P1 O4 1.451(6) 4_465
P1 O9 1.466(7) 2
P1 O6 1.599(7) .
P1 O10 1.615(8) .
P2 O7 1.449(6) 3_566
P2 O2 1.534(7) .
P2 O13 1.535(8) 3_566
P2 O6 1.543(6) .
P3 O8 1.458(6) 3_566
P3 O10 1.535(8) 3_466
P3 O1 1.548(6) .
P3 O11 1.548(7) .
P4 O5 1.460(6) 3_556
P4 O3 1.466(7) .
P4 O2 1.599(7) .
P4 O1 1.622(8) .
P5 O12 1.451(7) 2_556
P5 O14 1.469(6) .
P5 O11 1.584(7) .
P5 O13 1.606(8) .
O4 P1 1.451(6) 4_666
O5 P4 1.460(6) 3_556
O7 P2 1.449(6) 3_566
O8 P3 1.458(6) 3_566
O9 P1 1.466(7) 2_545
O10 P3 1.535(8) 3_466
O12 P5 1.451(7) 2_546
O13 P2 1.535(8) 3_566
O14 Nd1 2.376(7) 4_566

_cod_database_fobs_code 1560973
